data_4105349
loop_
_publ_author_name
'Vincent N. G. Lindsay'
'Wei Lin'
'Andr\'e B. Charette'

_publ_section_title
;
 Experimental Evidence for the All-Up Reactive Conformation of Chiral
 Rhodium(II) Carboxylate Catalysts: Enantioselective Synthesis of
 cis-Cyclopropane \a-Amino Acids
;
_journal_name_full 'Journal of the American Chemical Society'
_journal_page_first 16383
_journal_page_last 16385
_journal_paper_doi 10.1021/ja9044955
_journal_volume 131
_journal_year 2009
_chemical_absolute_configuration rmad
_chemical_compound_source 'Synthesized by the authors. See text'
_chemical_formula_moiety 'C17 H15 N O4'
_chemical_formula_sum 'C17 H15 N O4'
_chemical_formula_weight 297.30
_chemical_name_systematic
; 
 ? 
;
_space_group_IT_number 4
_symmetry_cell_setting monoclinic
_symmetry_space_group_name_Hall 'P 2yb'
_symmetry_space_group_name_H-M 'P 1 21 1'
_atom_sites_solution_hydrogens geom
_atom_sites_solution_primary direct
_atom_sites_solution_secondary difmap
_audit_creation_method SHELXL-97
_cell_angle_alpha 90
_cell_angle_beta 97.801(5)
_cell_angle_gamma 90
_cell_formula_units_Z 2
_cell_length_a 8.1895(14)
_cell_length_b 5.7464(9)
_cell_length_c 16.269(3)
_cell_measurement_reflns_used 2083
_cell_measurement_temperature 150
_cell_measurement_theta_max 49.68
_cell_measurement_theta_min 2.74
_cell_volume 758.5(2)
_computing_cell_refinement 'SAINT V7.34A (Bruker AXS, 2006b)'
_computing_data_collection 'APEX2 v2.1-0 (Bruker AXS, 2006a)'
_computing_data_reduction 'SAINT V7.34A (Bruker AXS, 2006b)'
_computing_molecular_graphics 'SHELXTL v6.12 (Bruker AXS, 2001)'
_computing_publication_material 'UdMX (Maris, 2004)'
_computing_structure_refinement 'SHELXL97 (Sheldrick, 2008)'
_computing_structure_solution 'SIR2004 (Burla et al., 2004)'
_diffrn_ambient_temperature 150
_diffrn_detector_area_resol_mean 5.5
_diffrn_measured_fraction_theta_full 0.982
_diffrn_measured_fraction_theta_max 0.982
_diffrn_measurement_device_type 'Bruker Smart 6000'
_diffrn_measurement_method \w
_diffrn_radiation_monochromator 'Montel 200 optics'
_diffrn_radiation_source 'Rotating Anode'
_diffrn_radiation_type CuK\a
_diffrn_radiation_wavelength 1.54178
_diffrn_reflns_av_R_equivalents 0.067
_diffrn_reflns_av_sigmaI/netI 0.0478
_diffrn_reflns_limit_h_max 9
_diffrn_reflns_limit_h_min -9
_diffrn_reflns_limit_k_max 6
_diffrn_reflns_limit_k_min -6
_diffrn_reflns_limit_l_max 19
_diffrn_reflns_limit_l_min -20
_diffrn_reflns_number 9944
_diffrn_reflns_theta_full 72.53
_diffrn_reflns_theta_max 72.53
_diffrn_reflns_theta_min 2.74
_diffrn_standards_decay_% 1.70
_diffrn_standards_interval_time 900
_diffrn_standards_number 74
_exptl_absorpt_coefficient_mu 0.772
_exptl_absorpt_correction_T_max 0.9621
_exptl_absorpt_correction_T_min 0.8086
_exptl_absorpt_correction_type multi-scan
_exptl_absorpt_process_details 'Sadabs (Sheldrick, 2007)'
_exptl_crystal_colour Colorless
_exptl_crystal_density_diffrn 1.302
_exptl_crystal_description Rectangular
_exptl_crystal_F_000 312
_exptl_crystal_size_max 0.16
_exptl_crystal_size_mid 0.06
_exptl_crystal_size_min 0.05
_refine_diff_density_max 0.200
_refine_diff_density_min -0.223
_refine_diff_density_rms 0.049
_refine_ls_abs_structure_details 'Friedel Pairs merged'
_refine_ls_abs_structure_Flack -10(10)
_refine_ls_extinction_coef 0.021(2)
_refine_ls_extinction_expression Fc^*^=kFc[1+0.001xFc^2^\l^3^/sin(2\q)]^-1/4^
_refine_ls_extinction_method SHELXL
_refine_ls_goodness_of_fit_ref 1.140
_refine_ls_hydrogen_treatment constr
_refine_ls_matrix_type full
_refine_ls_number_parameters 201
_refine_ls_number_reflns 1641
_refine_ls_number_restraints 1
_refine_ls_restrained_S_all 1.140
_refine_ls_R_factor_all 0.0914
_refine_ls_R_factor_gt 0.0535
_refine_ls_shift/su_max 0.000
_refine_ls_shift/su_mean 0.000
_refine_ls_structure_factor_coef Fsqd
_refine_ls_weighting_details 'calc w=1/[\s^2^(Fo^2^)+(0.0569P)^2^] where P=(Fo^2^+2Fc^2^)/3'
_refine_ls_weighting_scheme calc
_refine_ls_wR_factor_gt 0.1166
_refine_ls_wR_factor_ref 0.1303
_reflns_number_gt 945
_reflns_number_total 1641
_reflns_threshold_expression I>2\s(I)
_cod_data_source_file ja9044955_si_003.cif
_cod_data_source_block cha172
_cod_depositor_comments
;
The following automatic conversions were performed:

'_geom_bond_publ_flag' value 'Y' changed to 'y' according to the
built-in table from CIF Core dictionary named 'cif_core.dic' version
2.4.1 from 2010-06-29 (24 times).

'_geom_angle_publ_flag' value 'Y'
changed to 'y' according to the built-in table from CIF Core
dictionary named 'cif_core.dic' version 2.4.1 from 2010-06-29 (35
times).

'_geom_torsion_publ_flag' value 'Y' changed to 'y' according
to the built-in table from CIF Core dictionary named 'cif_core.dic'
version 2.4.1 from 2010-06-29 (48 times).

Automatic conversion script
Id: cif_fix_values 1715 2011-07-08 13:25:40Z adriana 
;
_cod_original_cell_volume 758.6(2)
_cod_database_code 4105349

loop_
_symmetry_equiv_pos_as_xyz
'x, y, z'
'-x, y+1/2, -z'

loop_
_atom_site_label
_atom_site_type_symbol
_atom_site_fract_x
_atom_site_fract_y
_atom_site_fract_z
_atom_site_U_iso_or_equiv
_atom_site_adp_type
_atom_site_occupancy
_atom_site_symmetry_multiplicity
_atom_site_calc_flag
_atom_site_refinement_flags
O1 O 0.0622(5) 0.4387(7) 0.2060(2) 0.0990(13) Uani 1 1 d .
O2 O 0.1092(4) 0.8052(8) 0.2246(2) 0.0895(12) Uani 1 1 d .
N1 N 0.1536(5) 0.6039(9) 0.2244(2) 0.0668(11) Uani 1 1 d .
C1 C 0.3324(5) 0.5667(8) 0.2461(3) 0.0573(12) Uani 1 1 d .
C2 C 0.4230(6) 0.5113(9) 0.1724(3) 0.0659(13) Uani 1 1 d .
H2 H 0.5373 0.5759 0.1778 0.079 Uiso 1 1 calc R
C3 C 0.4007(7) 0.3292(9) 0.2346(3) 0.0807(15) Uani 1 1 d .
H3A H 0.4990 0.2808 0.2730 0.097 Uiso 1 1 calc R
H3B H 0.3213 0.2026 0.2174 0.097 Uiso 1 1 calc R
O11 O 0.5353(4) 0.8266(6) 0.30778(18) 0.0754(10) Uani 1 1 d .
O15 O 0.1708(4) 0.7645(6) 0.62203(18) 0.0725(10) Uani 1 1 d .
C11 C 0.4076(6) 0.7203(8) 0.3145(3) 0.0579(11) Uani 1 1 d .
C12 C 0.3331(5) 0.7317(8) 0.3923(2) 0.0535(11) Uani 1 1 d .
C13 C 0.3682(5) 0.9204(8) 0.4461(3) 0.0604(12) Uani 1 1 d .
H13 H 0.4333 1.0454 0.4303 0.073 Uiso 1 1 calc R
C14 C 0.3102(6) 0.9274(8) 0.5209(3) 0.0608(12) Uani 1 1 d .
H14 H 0.3335 1.0578 0.5564 0.073 Uiso 1 1 calc R
C15 C 0.2169(5) 0.7430(9) 0.5451(3) 0.0573(11) Uani 1 1 d .
C16 C 0.1787(5) 0.5574(9) 0.4930(3) 0.0611(12) Uani 1 1 d .
H16 H 0.1148 0.4319 0.5094 0.073 Uiso 1 1 calc R
C17 C 0.2339(5) 0.5546(8) 0.4162(3) 0.0598(12) Uani 1 1 d .
H17 H 0.2035 0.4292 0.3792 0.072 Uiso 1 1 calc R
C18 C 0.0893(6) 0.5723(11) 0.6548(3) 0.0800(16) Uani 1 1 d .
H18A H 0.1622 0.4363 0.6593 0.120 Uiso 1 1 calc R
H18B H -0.0120 0.5361 0.6177 0.120 Uiso 1 1 calc R
H18C H 0.0619 0.6128 0.7098 0.120 Uiso 1 1 calc R
C21 C 0.3360(6) 0.5112(8) 0.0853(3) 0.0595(12) Uani 1 1 d .
C22 C 0.3588(6) 0.6995(9) 0.0352(3) 0.0711(14) Uani 1 1 d .
H22 H 0.4275 0.8249 0.0565 0.085 Uiso 1 1 calc R
C23 C 0.2811(7) 0.7056(10) -0.0465(3) 0.0859(17) Uani 1 1 d .
H23 H 0.2980 0.8350 -0.0807 0.103 Uiso 1 1 calc R
C24 C 0.1810(7) 0.5278(12) -0.0779(3) 0.0847(16) Uani 1 1 d .
H24 H 0.1281 0.5335 -0.1336 0.102 Uiso 1 1 calc R
C25 C 0.1577(6) 0.3421(11) -0.0288(3) 0.0824(15) Uani 1 1 d .
H25 H 0.0880 0.2180 -0.0503 0.099 Uiso 1 1 calc R
C26 C 0.2357(6) 0.3330(9) 0.0530(3) 0.0734(14) Uani 1 1 d .
H26 H 0.2191 0.2023 0.0867 0.088 Uiso 1 1 calc R

loop_
_atom_site_aniso_label
_atom_site_aniso_U_11
_atom_site_aniso_U_22
_atom_site_aniso_U_33
_atom_site_aniso_U_23
_atom_site_aniso_U_13
_atom_site_aniso_U_12
O1 0.091(3) 0.113(3) 0.093(3) -0.016(2) 0.016(2) -0.041(3)
O2 0.079(2) 0.092(3) 0.092(3) -0.006(2) -0.0063(18) 0.027(2)
N1 0.068(3) 0.074(3) 0.057(3) 0.000(3) 0.004(2) -0.004(3)
C1 0.059(3) 0.055(3) 0.057(3) -0.006(2) 0.003(2) 0.001(2)
C2 0.067(3) 0.068(3) 0.063(3) -0.004(3) 0.009(2) 0.007(3)
C3 0.105(4) 0.058(3) 0.074(3) 0.001(3) -0.006(3) 0.020(3)
O11 0.069(2) 0.081(2) 0.074(2) -0.0009(18) 0.0055(17) -0.014(2)
O15 0.077(2) 0.080(3) 0.0614(19) -0.0036(19) 0.0109(17) -0.0013(19)
C11 0.060(3) 0.050(3) 0.061(3) 0.004(2) -0.002(2) 0.000(2)
C12 0.062(3) 0.046(3) 0.049(2) 0.001(2) -0.002(2) 0.004(2)
C13 0.061(3) 0.057(3) 0.061(3) 0.000(3) 0.002(2) -0.004(2)
C14 0.063(3) 0.054(3) 0.062(3) -0.009(2) -0.005(2) 0.001(3)
C15 0.053(3) 0.065(3) 0.053(3) -0.003(3) 0.005(2) 0.002(3)
C16 0.067(3) 0.058(3) 0.058(3) 0.003(3) 0.005(2) -0.005(3)
C17 0.067(3) 0.049(3) 0.061(3) -0.002(2) -0.001(2) -0.005(3)
C18 0.078(3) 0.097(4) 0.066(3) 0.011(3) 0.014(3) 0.005(3)
C21 0.065(3) 0.057(3) 0.058(3) -0.007(2) 0.014(2) 0.001(2)
C22 0.077(3) 0.066(3) 0.070(3) -0.004(3) 0.010(3) -0.012(3)
C23 0.099(4) 0.095(4) 0.064(3) 0.015(3) 0.012(3) -0.008(4)
C24 0.084(4) 0.102(5) 0.065(3) -0.004(4) 0.001(3) -0.011(4)
C25 0.091(4) 0.085(4) 0.069(3) -0.014(3) 0.005(3) -0.011(3)
C26 0.088(3) 0.064(3) 0.067(3) -0.001(3) 0.007(3) -0.002(3)

loop_
_atom_type_symbol
_atom_type_description
_atom_type_scat_dispersion_real
_atom_type_scat_dispersion_imag
_atom_type_scat_source
C C 0.0181 0.0000 'International Tables Vol C Tables 4.2.6.8 and 6.1.1.4'
H H 0.0000 0.0000 'International Tables Vol C Tables 4.2.6.8 and 6.1.1.4'
N N 0.0311 0.0000 'International Tables Vol C Tables 4.2.6.8 and 6.1.1.4'
O O 0.0492 0.0000 'International Tables Vol C Tables 4.2.6.8 and 6.1.1.4'

loop_
_geom_angle_atom_site_label_1
_geom_angle_atom_site_label_2
_geom_angle_atom_site_label_3
_geom_angle
_geom_angle_publ_flag
O2 N1 O1 124.7(4) y
O2 N1 C1 115.2(4) y
O1 N1 C1 120.1(5) y
N1 C1 C11 113.0(4) y
N1 C1 C3 118.6(4) y
C11 C1 C3 120.7(4) y
N1 C1 C2 114.5(3) y
C11 C1 C2 121.0(4) y
C3 C1 C2 58.8(3) y
C3 C2 C21 123.9(4) y
C3 C2 C1 59.6(3) y
C21 C2 C1 121.6(4) y
C3 C2 H2 113.8 ?
C21 C2 H2 113.8 ?
C1 C2 H2 113.8 ?
C2 C3 C1 61.6(3) y
C2 C3 H3A 117.6 ?
C1 C3 H3A 117.6 ?
C2 C3 H3B 117.6 ?
C1 C3 H3B 117.6 ?
H3A C3 H3B 114.7 ?
C15 O15 C18 118.3(4) y
O11 C11 C12 120.6(4) y
O11 C11 C1 119.9(4) y
C12 C11 C1 119.3(4) y
C17 C12 C13 118.2(4) y
C17 C12 C11 122.1(4) y
C13 C12 C11 119.7(4) y
C14 C13 C12 120.9(4) y
C14 C13 H13 119.6 ?
C12 C13 H13 119.6 ?
C13 C14 C15 120.0(4) y
C13 C14 H14 120 ?
C15 C14 H14 120 ?
O15 C15 C16 124.8(4) y
O15 C15 C14 114.9(4) y
C16 C15 C14 120.3(4) y
C15 C16 C17 119.4(4) y
C15 C16 H16 120.3 ?
C17 C16 H16 120.3 ?
C16 C17 C12 121.2(4) y
C16 C17 H17 119.4 ?
C12 C17 H17 119.4 ?
O15 C18 H18A 109.5 ?
O15 C18 H18B 109.5 ?
H18A C18 H18B 109.5 ?
O15 C18 H18C 109.5 ?
H18A C18 H18C 109.5 ?
H18B C18 H18C 109.5 ?
C26 C21 C22 118.7(4) y
C26 C21 C2 123.0(4) y
C22 C21 C2 118.2(4) y
C21 C22 C23 120.1(5) y
C21 C22 H22 120 ?
C23 C22 H22 120 ?
C24 C23 C22 120.8(5) y
C24 C23 H23 119.6 ?
C22 C23 H23 119.6 ?
C25 C24 C23 119.4(5) y
C25 C24 H24 120.3 ?
C23 C24 H24 120.3 ?
C24 C25 C26 120.4(5) y
C24 C25 H25 119.8 ?
C26 C25 H25 119.8 ?
C21 C26 C25 120.6(5) y
C21 C26 H26 119.7 ?
C25 C26 H26 119.7 ?

loop_
_geom_bond_atom_site_label_1
_geom_bond_atom_site_label_2
_geom_bond_distance
_geom_bond_publ_flag
O1 N1 1.220(5) y
O2 N1 1.213(5) y
N1 C1 1.475(6) y
C1 C11 1.487(6) y
C1 C3 1.496(6) y
C1 C2 1.526(6) y
C2 C3 1.483(7) y
C2 C21 1.498(6) y
C2 H2 1 ?
C3 H3a 0.99 ?
C3 H3b 0.99 ?
O11 C11 1.229(5) y
O15 C15 1.361(5) y
O15 C18 1.431(6) y
C11 C12 1.479(6) y
C12 C17 1.390(6) y
C12 C13 1.398(6) y
C13 C14 1.366(6) y
C13 H13 0.95 ?
C14 C15 1.394(6) y
C14 H14 0.95 ?
C15 C16 1.372(6) y
C16 C17 1.385(5) y
C16 H16 0.95 ?
C17 H17 0.95 ?
C18 H18a 0.98 ?
C18 H18b 0.98 ?
C18 H18c 0.98 ?
C21 C26 1.371(6) y
C21 C22 1.382(6) y
C22 C23 1.394(6) y
C22 H22 0.95 ?
C23 C24 1.365(7) y
C23 H23 0.95 ?
C24 C25 1.363(7) y
C24 H24 0.95 ?
C25 C26 1.397(6) y
C25 H25 0.95 ?
C26 H26 0.95 ?

loop_
_geom_torsion_atom_site_label_1
_geom_torsion_atom_site_label_2
_geom_torsion_atom_site_label_3
_geom_torsion_atom_site_label_4
_geom_torsion
_geom_torsion_publ_flag
O2 N1 C1 C11 39.7(6) y
O1 N1 C1 C11 -141.9(4) y
O2 N1 C1 C3 -170.6(4) y
O1 N1 C1 C3 7.7(6) y
O2 N1 C1 C2 -104.2(5) y
O1 N1 C1 C2 74.1(5) y
N1 C1 C2 C3 -109.8(5) y
C11 C1 C2 C3 109.5(5) y
N1 C1 C2 C21 3.7(6) y
C11 C1 C2 C21 -137.0(4) y
C3 C1 C2 C21 113.5(5) y
C21 C2 C3 C1 -109.7(5) y
N1 C1 C3 C2 102.9(4) y
C11 C1 C3 C2 -109.9(5) y
N1 C1 C11 O11 -132.7(4) y
C3 C1 C11 O11 78.4(6) y
C2 C1 C11 O11 8.6(6) y
N1 C1 C11 C12 51.1(5) y
C3 C1 C11 C12 -97.8(5) y
C2 C1 C11 C12 -167.6(4) y
O11 C11 C12 C17 -153.9(4) y
C1 C11 C12 C17 22.2(6) y
O11 C11 C12 C13 23.1(6) y
C1 C11 C12 C13 -160.7(4) y
C17 C12 C13 C14 1.7(6) y
C11 C12 C13 C14 -175.5(4) y
C12 C13 C14 C15 1.0(6) y
C18 O15 C15 C16 5.8(6) y
C18 O15 C15 C14 -173.7(4) y
C13 C14 C15 O15 177.6(4) y
C13 C14 C15 C16 -2.0(6) y
O15 C15 C16 C17 -179.4(4) y
C14 C15 C16 C17 0.1(6) y
C15 C16 C17 C12 2.7(6) y
C13 C12 C17 C16 -3.5(6) y
C11 C12 C17 C16 173.5(4) y
C3 C2 C21 C26 -4.7(7) y
C1 C2 C21 C26 -77.1(6) y
C3 C2 C21 C22 175.6(4) y
C1 C2 C21 C22 103.2(5) y
C26 C21 C22 C23 -0.2(7) y
C2 C21 C22 C23 179.5(4) y
C21 C22 C23 C24 0.5(8) y
C22 C23 C24 C25 -0.3(8) y
C23 C24 C25 C26 -0.1(8) y
C22 C21 C26 C25 -0.2(7) y
C2 C21 C26 C25 -179.9(5) y
C24 C25 C26 C21 0.4(7) y
